data_4088000
loop_
_publ_author_name
'Wendel, Daniel'
'Eisenreich, Wolfgang'
'Jandl, Christian'
'P\"othig, Alexander'
'Rieger, Bernhard'

_publ_section_title
;
 Reactivity of an Acyclic Silylsilylene toward Ethylene: Migratory
 Insertion into the Si--Si Bond
;
_journal_issue 1
_journal_name_full Organometallics
_journal_page_first 1
_journal_paper_doi 10.1021/acs.organomet.5b00797
_journal_volume 35
_journal_year 2015
_chemical_compound_source 'see text'
_chemical_formula_moiety 'C28 H61 N Si6'
_chemical_formula_sum 'C28 H61 N Si6'
_chemical_formula_weight 580.32
_space_group_IT_number 14
_space_group_name_Hall '-P 2ybc'
_space_group_name_H-M_alt 'P 1 21/c 1'
_symmetry_cell_setting monoclinic
_symmetry_Int_Tables_number 14
_symmetry_space_group_name_Hall '-P 2ybc'
_symmetry_space_group_name_H-M 'P 1 21/c 1'
_atom_sites_solution_hydrogens geom
_cell_angle_alpha 90
_cell_angle_beta 101.566(2)
_cell_angle_gamma 90
_cell_formula_units_Z 4
_cell_length_a 13.0454(5)
_cell_length_b 14.7163(6)
_cell_length_c 19.9536(8)
_cell_measurement_reflns_used 9952
_cell_measurement_temperature 100
_cell_measurement_theta_max 30.3144
_cell_measurement_theta_min 2.3558
_cell_volume 3752.9(3)
_computing_cell_refinement 'SAINT (Bruker, 2012)'
_computing_data_collection 'APEX II Control Software (Bruker, 2013)'
_computing_data_reduction 'SAINT (Bruker, 2012)'
_computing_molecular_graphics 'PLATON (Spek, 2011)'
_computing_publication_material 'PLATON (Spek, 2011), enCIFer (Allen, 2004)'
_computing_structure_refinement 'SHELXL2014 (Sheldrick, 2014), SHELXLE (Huebschle, 2011)'
_computing_structure_solution 'SHELXS97 (Sheldrick, 1997)'
_diffrn_ambient_temperature 100
_diffrn_detector ' CCD plate '
_diffrn_detector_area_resol_mean 16
_diffrn_measured_fraction_theta_full 1.000
_diffrn_measured_fraction_theta_max 1.000
_diffrn_measurement_device ' \k-geometry diffractometer '
_diffrn_measurement_device_type ' Bruker APEX-II CCD '
_diffrn_measurement_method ' phi- and omega-rotation '
_diffrn_radiation_monochromator 'MONTEL optic'
_diffrn_radiation_probe x-ray
_diffrn_radiation_source 'rotating anode FR591'
_diffrn_radiation_type MoK\a
_diffrn_radiation_wavelength 0.71073
_diffrn_reflns_av_R_equivalents 0.0452
_diffrn_reflns_av_sigmaI/netI 0.0226
_diffrn_reflns_limit_h_max 17
_diffrn_reflns_limit_h_min -17
_diffrn_reflns_limit_k_max 19
_diffrn_reflns_limit_k_min -19
_diffrn_reflns_limit_l_max 26
_diffrn_reflns_limit_l_min -26
_diffrn_reflns_number 97085
_diffrn_reflns_reduction_process
;
;
_diffrn_reflns_theta_full 25.24
_diffrn_reflns_theta_max 28.28
_diffrn_reflns_theta_min 1.73
_exptl_absorpt_coefficient_mu 0.239
_exptl_absorpt_correction_T_max 0.7461
_exptl_absorpt_correction_T_min 0.6897
_exptl_absorpt_correction_type multi-scan
_exptl_absorpt_process_details 'SADABS, Bruker, 2008b'
_exptl_crystal_colour colourless
_exptl_crystal_density_diffrn 1.027
_exptl_crystal_density_method 'Not Measured'
_exptl_crystal_description fragment
_exptl_crystal_F_000 1280
_exptl_crystal_size_max 0.328
_exptl_crystal_size_mid 0.250
_exptl_crystal_size_min 0.174
_refine_diff_density_max 0.414
_refine_diff_density_min -0.237
_refine_diff_density_rms 0.048
_refine_ls_extinction_method none
_refine_ls_goodness_of_fit_ref 1.039
_refine_ls_hydrogen_treatment constr
_refine_ls_matrix_type full
_refine_ls_number_parameters 332
_refine_ls_number_reflns 9327
_refine_ls_number_restraints 0
_refine_ls_restrained_S_all 1.039
_refine_ls_R_factor_all 0.0387
_refine_ls_R_factor_gt 0.0297
_refine_ls_shift/su_max 0.002
_refine_ls_shift/su_mean 0.000
_refine_ls_structure_factor_coef Fsqd
_refine_ls_weighting_details 'W=1/[\S^2^(FO^2^)+(0.0392P)^2^+1.2737P] WHERE P=(FO^2^+2FC^2^)/3'
_refine_ls_weighting_scheme calc
_refine_ls_wR_factor_gt 0.0762
_refine_ls_wR_factor_ref 0.0822
_reflns_number_gt 7833
_reflns_number_total 9327
_reflns_threshold_expression i>2\s(i)
_cod_data_source_file om5b00797_si_001.cif
_cod_data_source_block Compound_2a
_cod_original_sg_symbol_H-M 'P 21/c'
_cod_database_code 4088000

loop_
_symmetry_equiv_pos_site_id
_symmetry_equiv_pos_as_xyz
1 x,y,z
2 -x,1/2+y,1/2-z
3 -x,-y,-z
4 x,1/2-y,1/2+z

loop_
_atom_site_aniso_label
_atom_site_aniso_U_11
_atom_site_aniso_U_22
_atom_site_aniso_U_33
_atom_site_aniso_U_23
_atom_site_aniso_U_13
_atom_site_aniso_U_12
Si1 0.0136(2) 0.0181(2) 0.0119(1) 0.0009(1) 0.0029(1) -0.0005(1)
Si2 0.0133(2) 0.0136(2) 0.0136(1) 0.0001(1) 0.0029(1) 0.0002(1)
Si3 0.0204(2) 0.0175(2) 0.0142(2) 0.0004(1) 0.0050(1) 0.0014(1)
Si4 0.0208(2) 0.0139(2) 0.0192(2) 0.0002(1) 0.0075(1) 0.0012(1)
Si5 0.0198(2) 0.0181(2) 0.0179(2) -0.0004(1) 0.0023(1) -0.0052(1)
Si6 0.0144(2) 0.0136(2) 0.0127(1) 0.0004(1) 0.0009(1) 0.0007(1)
N1 0.0141(5) 0.0155(4) 0.0103(4) 0.0003(3) 0.0027(3) 0.0003(3)
C1 0.0222(6) 0.0448(8) 0.0169(6) -0.0010(5) 0.0073(5) -0.0023(6)
C2 0.0214(6) 0.0308(7) 0.0242(6) 0.0099(5) 0.0031(5) -0.0049(5)
C3 0.0140(6) 0.0258(6) 0.0188(6) 0.0062(5) 0.0007(4) -0.0017(4)
C4 0.0149(5) 0.0191(6) 0.0170(5) 0.0029(4) 0.0021(4) -0.0003(4)
C5 0.0276(7) 0.0263(7) 0.0231(6) 0.0020(5) 0.0100(5) -0.0033(5)
C6 0.0333(7) 0.0262(7) 0.0268(7) -0.0002(5) 0.0127(6) 0.0081(5)
C7 0.0333(8) 0.0301(7) 0.0186(6) 0.0011(5) 0.0012(5) -0.0007(5)
C8 0.0679(11) 0.0228(7) 0.0268(7) -0.0076(5) 0.0211(7) -0.0152(7)
C9 0.0239(8) 0.0487(10) 0.0532(10) 0.0088(8) -0.0091(7) -0.0088(7)
C10 0.0352(8) 0.0222(6) 0.0267(6) -0.0016(5) 0.0158(6) -0.0066(5)
C11 0.0505(9) 0.0239(7) 0.0253(7) 0.0046(5) 0.0059(6) 0.0142(6)
C12 0.0331(8) 0.0216(7) 0.0629(10) -0.0119(7) 0.0140(7) -0.0047(6)
C13 0.0423(8) 0.0238(7) 0.0294(7) 0.0011(5) 0.0192(6) 0.0073(6)
C14 0.0243(6) 0.0185(6) 0.0188(6) 0.0027(4) -0.0014(5) 0.0014(5)
C15 0.0163(6) 0.0344(7) 0.0240(6) 0.0032(5) 0.0034(5) 0.0011(5)
C16 0.0286(7) 0.0170(6) 0.0196(6) -0.0027(5) -0.0024(5) 0.0014(5)
C17 0.0126(5) 0.0176(5) 0.0109(5) 0.0004(4) 0.0023(4) 0.0007(4)
C18 0.0164(5) 0.0163(5) 0.0148(5) 0.0007(4) 0.0031(4) 0.0010(4)
C19 0.0234(6) 0.0204(6) 0.0167(5) 0.0036(4) 0.0052(5) 0.0002(5)
C20 0.0269(6) 0.0273(6) 0.0119(5) 0.0006(4) 0.0063(5) 0.0024(5)
C21 0.0230(6) 0.0208(6) 0.0159(5) -0.0032(4) 0.0044(5) 0.0023(5)
C22 0.0143(5) 0.0167(5) 0.0149(5) 0.0002(4) 0.0026(4) 0.0016(4)
C23 0.0287(7) 0.0146(5) 0.0154(5) 0.0013(4) 0.0047(5) -0.0003(5)
C24 0.0252(7) 0.0213(6) 0.0348(7) -0.0016(5) -0.0009(5) -0.0032(5)
C25 0.0257(7) 0.0169(6) 0.0372(7) -0.0004(5) 0.0108(6) -0.0003(5)
C26 0.0220(6) 0.0150(5) 0.0151(5) -0.0007(4) 0.0037(4) 0.0016(4)
C27 0.0280(7) 0.0217(6) 0.0243(6) 0.0007(5) 0.0023(5) 0.0077(5)
C28 0.0275(7) 0.0196(6) 0.0261(6) -0.0009(5) 0.0037(5) -0.0033(5)

loop_
_atom_site_label
_atom_site_type_symbol
_atom_site_thermal_displace_type
_atom_site_fract_x
_atom_site_fract_y
_atom_site_fract_z
_atom_site_occupancy
_atom_site_U_iso_or_equiv
_atom_site_calc_flag
_atom_site_refinement_flags
Si1 Si Uani 0.15350(2) 0.22353(2) 0.50448(2) 1.000 0.0145(1) d .
Si2 Si Uani -0.15471(2) 0.25034(2) 0.34487(2) 1.000 0.0135(1) d .
Si3 Si Uani -0.08921(3) 0.25222(2) 0.24335(2) 1.000 0.0172(1) d .
Si4 Si Uani -0.21860(3) 0.39291(2) 0.36852(2) 1.000 0.0175(1) d .
Si5 Si Uani -0.29156(3) 0.14568(2) 0.33733(2) 1.000 0.0188(1) d .
Si6 Si Uani 0.38980(2) 0.25112(2) 0.56151(2) 1.000 0.0138(1) d .
N1 N Uani 0.28013(7) 0.24347(6) 0.49477(5) 1.000 0.0133(3) d .
C1 C Uani 0.11884(11) 0.22696(10) 0.58879(6) 1.000 0.0275(4) d .
C2 C Uani 0.11849(10) 0.12908(9) 0.55567(6) 1.000 0.0257(4) d .
C3 C Uani 0.05409(9) 0.25992(8) 0.42864(6) 1.000 0.0199(3) d .
C4 C Uani -0.05122(9) 0.20983(8) 0.42054(6) 1.000 0.0172(3) d .
C5 C Uani -0.00636(11) 0.35508(9) 0.23824(7) 1.000 0.0250(4) d .
C6 C Uani -0.00829(11) 0.14815(9) 0.23846(7) 1.000 0.0278(4) d .
C7 C Uani -0.20132(11) 0.25312(9) 0.16776(7) 1.000 0.0279(4) d .
C8 C Uani -0.26430(14) 0.04142(10) 0.29063(7) 1.000 0.0376(5) d .
C9 C Uani -0.42033(12) 0.19237(12) 0.29210(9) 1.000 0.0443(5) d .
C10 C Uani -0.30174(11) 0.11167(9) 0.42625(7) 1.000 0.0267(4) d .
C11 C Uani -0.30732(13) 0.43599(10) 0.28955(7) 1.000 0.0335(4) d .
C12 C Uani -0.11309(12) 0.47871(10) 0.39812(9) 1.000 0.0386(5) d .
C13 C Uani -0.29485(12) 0.38047(9) 0.43796(7) 1.000 0.0302(4) d .
C14 C Uani 0.39748(10) 0.15211(8) 0.62079(6) 1.000 0.0213(3) d .
C15 C Uani 0.50878(10) 0.25161(9) 0.52361(7) 1.000 0.0250(4) d .
C16 C Uani 0.38344(10) 0.35632(8) 0.61253(6) 1.000 0.0227(4) d .
C17 C Uani 0.29345(9) 0.24235(7) 0.42424(5) 1.000 0.0137(3) d .
C18 C Uani 0.30041(9) 0.32489(8) 0.38962(6) 1.000 0.0158(3) d .
C19 C Uani 0.30627(10) 0.32197(8) 0.32057(6) 1.000 0.0200(3) d .
C20 C Uani 0.30572(10) 0.24040(8) 0.28618(6) 1.000 0.0217(3) d .
C21 C Uani 0.30058(10) 0.15984(8) 0.32083(6) 1.000 0.0198(3) d .
C22 C Uani 0.29509(9) 0.15899(8) 0.39004(6) 1.000 0.0154(3) d .
C23 C Uani 0.30000(10) 0.41731(8) 0.42375(6) 1.000 0.0195(3) d .
C24 C Uani 0.39570(10) 0.47385(9) 0.41678(7) 1.000 0.0281(4) d .
C25 C Uani 0.20039(10) 0.47066(8) 0.39461(7) 1.000 0.0260(4) d .
C26 C Uani 0.29017(9) 0.06767(8) 0.42499(6) 1.000 0.0174(3) d .
C27 C Uani 0.38344(10) 0.00755(9) 0.41857(7) 1.000 0.0251(4) d .
C28 C Uani 0.18741(10) 0.01827(9) 0.39633(7) 1.000 0.0246(4) d .
H1A H Uiso 0.17560 0.24070 0.62850 1.000 0.0330 c RU
H1B H Uiso 0.05020 0.25370 0.59170 1.000 0.0330 c RU
H2A H Uiso 0.04970 0.09970 0.53950 1.000 0.0310 c RU
H2B H Uiso 0.17510 0.08680 0.57630 1.000 0.0310 c RU
H3A H Uiso 0.04160 0.32590 0.43230 1.000 0.0240 c RU
H3B H Uiso 0.08280 0.24990 0.38690 1.000 0.0240 c RU
H4A H Uiso -0.07860 0.21780 0.46300 1.000 0.0210 c RU
H4B H Uiso -0.03910 0.14410 0.41500 1.000 0.0210 c RU
H5A H Uiso 0.01510 0.35610 0.19390 1.000 0.0380 c RU
H5B H Uiso 0.05590 0.35290 0.27500 1.000 0.0380 c RU
H5C H Uiso -0.04670 0.41000 0.24310 1.000 0.0380 c RU
H6A H Uiso -0.05050 0.09380 0.24170 1.000 0.0420 c RU
H6B H Uiso 0.05260 0.14850 0.27630 1.000 0.0420 c RU
H6C H Uiso 0.01540 0.14760 0.19480 1.000 0.0420 c RU
H7A H Uiso -0.17410 0.25510 0.12540 1.000 0.0420 c RU
H7B H Uiso -0.24510 0.30670 0.17020 1.000 0.0420 c RU
H7C H Uiso -0.24330 0.19800 0.16820 1.000 0.0420 c RU
H8A H Uiso -0.26470 0.05670 0.24280 1.000 0.0560 c RU
H8B H Uiso -0.31830 -0.00420 0.29260 1.000 0.0560 c RU
H8C H Uiso -0.19560 0.01700 0.31200 1.000 0.0560 c RU
H9A H Uiso -0.41450 0.21310 0.24640 1.000 0.0660 c RU
H9B H Uiso -0.44020 0.24360 0.31820 1.000 0.0660 c RU
H9C H Uiso -0.47380 0.14480 0.28810 1.000 0.0660 c RU
H10A H Uiso -0.36040 0.06950 0.42420 1.000 0.0400 c RU
H10B H Uiso -0.31350 0.16580 0.45230 1.000 0.0400 c RU
H10C H Uiso -0.23670 0.08190 0.44870 1.000 0.0400 c RU
H11A H Uiso -0.26700 0.44580 0.25370 1.000 0.0500 c RU
H11B H Uiso -0.33890 0.49350 0.29970 1.000 0.0500 c RU
H11C H Uiso -0.36260 0.39130 0.27380 1.000 0.0500 c RU
H12A H Uiso -0.07000 0.48530 0.36350 1.000 0.0580 c RU
H12B H Uiso -0.06920 0.45840 0.44130 1.000 0.0580 c RU
H12C H Uiso -0.14490 0.53740 0.40510 1.000 0.0580 c RU
H13A H Uiso -0.31780 0.44050 0.45030 1.000 0.0450 c RU
H13B H Uiso -0.25060 0.35240 0.47810 1.000 0.0450 c RU
H13C H Uiso -0.35610 0.34200 0.42180 1.000 0.0450 c RU
H14A H Uiso 0.40270 0.09580 0.59540 1.000 0.0320 c RU
H14B H Uiso 0.33440 0.15020 0.64050 1.000 0.0320 c RU
H14C H Uiso 0.45930 0.15830 0.65760 1.000 0.0320 c RU
H15A H Uiso 0.51050 0.19620 0.49660 1.000 0.0370 c RU
H15B H Uiso 0.57120 0.25410 0.56030 1.000 0.0370 c RU
H15C H Uiso 0.50740 0.30480 0.49390 1.000 0.0370 c RU
H16A H Uiso 0.39690 0.40940 0.58590 1.000 0.0340 c RU
H16B H Uiso 0.43630 0.35330 0.65500 1.000 0.0340 c RU
H16C H Uiso 0.31380 0.36160 0.62350 1.000 0.0340 c RU
H19 H Uiso 0.31070 0.37720 0.29670 1.000 0.0240 c RU
H20 H Uiso 0.30890 0.23980 0.23900 1.000 0.0260 c RU
H21 H Uiso 0.30080 0.10390 0.29710 1.000 0.0240 c RU
H23 H Uiso 0.30230 0.40710 0.47360 1.000 0.0230 c RU
H24A H Uiso 0.39370 0.48660 0.36830 1.000 0.0420 c RU
H24B H Uiso 0.45950 0.43990 0.43580 1.000 0.0420 c RU
H24C H Uiso 0.39520 0.53120 0.44170 1.000 0.0420 c RU
H25A H Uiso 0.19480 0.47920 0.34530 1.000 0.0390 c RU
H25B H Uiso 0.20320 0.53010 0.41710 1.000 0.0390 c RU
H25C H Uiso 0.13930 0.43690 0.40280 1.000 0.0390 c RU
H26 H Uiso 0.29310 0.07920 0.47470 1.000 0.0210 c RU
H27A H Uiso 0.38120 -0.00600 0.37020 1.000 0.0380 c RU
H27B H Uiso 0.38010 -0.04930 0.44370 1.000 0.0380 c RU
H27C H Uiso 0.44870 0.03950 0.43770 1.000 0.0380 c RU
H28A H Uiso 0.18210 0.00720 0.34730 1.000 0.0370 c RU
H28B H Uiso 0.12840 0.05590 0.40320 1.000 0.0370 c RU
H28C H Uiso 0.18600 -0.03980 0.42010 1.000 0.0370 c RU

loop_
_atom_type_symbol
_atom_type_description
_atom_type_scat_dispersion_real
_atom_type_scat_dispersion_imag
_atom_type_scat_source
C C 0.0033 0.0016 ' International Tables Vol C Tables 4.2.6.8 and 6.1.1.4'
H H 0.0000 0.0000 ' International Tables Vol C Tables 4.2.6.8 and 6.1.1.4'
N N 0.0061 0.0033 ' International Tables Vol C Tables 4.2.6.8 and 6.1.1.4'
Si Si 0.0817 0.0704 ' International Tables Vol C Tables 4.2.6.8 and 6.1.1.4'

loop_
_geom_angle_atom_site_label_1
_geom_angle_atom_site_label_2
_geom_angle_atom_site_label_3
_geom_angle
_geom_angle_publ_flag
N1 Si1 C1 121.15(6) yes
N1 Si1 C2 122.78(5) yes
N1 Si1 C3 112.69(5) yes
C1 Si1 C2 51.24(6) yes
C1 Si1 C3 118.63(6) yes
C2 Si1 C3 117.33(6) yes
Si3 Si2 Si4 111.64(2) yes
Si3 Si2 Si5 110.90(2) yes
Si3 Si2 C4 111.33(4) yes
Si4 Si2 Si5 107.77(2) yes
Si4 Si2 C4 110.16(4) yes
Si5 Si2 C4 104.77(4) yes
Si2 Si3 C5 111.68(5) yes
Si2 Si3 C6 109.94(5) yes
Si2 Si3 C7 109.44(5) yes
C5 Si3 C6 108.68(6) yes
C5 Si3 C7 108.37(6) yes
C6 Si3 C7 108.66(6) yes
Si2 Si4 C11 108.63(5) yes
Si2 Si4 C12 113.51(5) yes
Si2 Si4 C13 109.00(4) yes
C11 Si4 C12 109.19(7) yes
C11 Si4 C13 109.06(7) yes
C12 Si4 C13 107.38(7) yes
Si2 Si5 C8 110.74(6) yes
Si2 Si5 C9 112.89(6) yes
Si2 Si5 C10 108.24(5) yes
C8 Si5 C9 107.68(8) yes
C8 Si5 C10 108.06(6) yes
C9 Si5 C10 109.13(7) yes
N1 Si6 C14 111.31(5) yes
N1 Si6 C15 108.21(6) yes
N1 Si6 C16 110.46(5) yes
C14 Si6 C15 108.53(6) yes
C14 Si6 C16 107.75(5) yes
C15 Si6 C16 110.57(6) yes
Si1 N1 Si6 125.42(6) yes
Si1 N1 C17 114.20(8) yes
Si6 N1 C17 119.95(8) yes
Si1 C1 C2 64.64(6) yes
Si1 C2 C1 64.12(7) yes
Si1 C3 C4 114.14(8) yes
Si2 C4 C3 114.12(8) yes
N1 C17 C18 119.82(9) yes
N1 C17 C22 119.78(9) yes
C18 C17 C22 120.36(10) no
C17 C18 C19 118.62(10) no
C17 C18 C23 123.01(10) no
C19 C18 C23 118.37(10) no
C18 C19 C20 121.40(11) no
C19 C20 C21 119.54(11) no
C20 C21 C22 121.32(11) no
C17 C22 C21 118.73(10) no
C17 C22 C26 122.83(10) no
C21 C22 C26 118.44(10) no
C18 C23 C24 111.68(10) no
C18 C23 C25 111.57(10) no
C24 C23 C25 109.44(10) no
C22 C26 C27 111.41(10) no
C22 C26 C28 111.25(10) no
C27 C26 C28 110.21(10) no
Si1 C1 H1A 117.00 no
Si1 C1 H1B 117.00 no
C2 C1 H1A 117.00 no
C2 C1 H1B 117.00 no
H1A C1 H1B 114.00 no
Si1 C2 H2A 117.00 no
Si1 C2 H2B 117.00 no
C1 C2 H2A 117.00 no
C1 C2 H2B 117.00 no
H2A C2 H2B 114.00 no
Si1 C3 H3A 109.00 no
Si1 C3 H3B 109.00 no
C4 C3 H3A 109.00 no
C4 C3 H3B 109.00 no
H3A C3 H3B 108.00 no
Si2 C4 H4A 109.00 no
Si2 C4 H4B 109.00 no
C3 C4 H4A 109.00 no
C3 C4 H4B 109.00 no
H4A C4 H4B 108.00 no
Si3 C5 H5A 109.00 no
Si3 C5 H5B 109.00 no
Si3 C5 H5C 109.00 no
H5A C5 H5B 109.00 no
H5A C5 H5C 109.00 no
H5B C5 H5C 110.00 no
Si3 C6 H6A 109.00 no
Si3 C6 H6B 109.00 no
Si3 C6 H6C 110.00 no
H6A C6 H6B 109.00 no
H6A C6 H6C 109.00 no
H6B C6 H6C 109.00 no
Si3 C7 H7A 110.00 no
Si3 C7 H7B 109.00 no
Si3 C7 H7C 109.00 no
H7A C7 H7B 110.00 no
H7A C7 H7C 109.00 no
H7B C7 H7C 109.00 no
Si5 C8 H8A 109.00 no
Si5 C8 H8B 109.00 no
Si5 C8 H8C 109.00 no
H8A C8 H8B 109.00 no
H8A C8 H8C 109.00 no
H8B C8 H8C 109.00 no
Si5 C9 H9A 110.00 no
Si5 C9 H9B 109.00 no
Si5 C9 H9C 109.00 no
H9A C9 H9B 109.00 no
H9A C9 H9C 109.00 no
H9B C9 H9C 109.00 no
Si5 C10 H10A 109.00 no
Si5 C10 H10B 109.00 no
Si5 C10 H10C 109.00 no
H10A C10 H10B 109.00 no
H10A C10 H10C 109.00 no
H10B C10 H10C 110.00 no
Si4 C11 H11A 109.00 no
Si4 C11 H11B 109.00 no
Si4 C11 H11C 110.00 no
H11A C11 H11B 109.00 no
H11A C11 H11C 109.00 no
H11B C11 H11C 109.00 no
Si4 C12 H12A 109.00 no
Si4 C12 H12B 110.00 no
Si4 C12 H12C 109.00 no
H12A C12 H12B 109.00 no
H12A C12 H12C 109.00 no
H12B C12 H12C 109.00 no
Si4 C13 H13A 109.00 no
Si4 C13 H13B 109.00 no
Si4 C13 H13C 109.00 no
H13A C13 H13B 110.00 no
H13A C13 H13C 109.00 no
H13B C13 H13C 109.00 no
Si6 C14 H14A 109.00 no
Si6 C14 H14B 109.00 no
Si6 C14 H14C 110.00 no
H14A C14 H14B 109.00 no
H14A C14 H14C 109.00 no
H14B C14 H14C 109.00 no
Si6 C15 H15A 109.00 no
Si6 C15 H15B 109.00 no
Si6 C15 H15C 110.00 no
H15A C15 H15B 110.00 no
H15A C15 H15C 109.00 no
H15B C15 H15C 109.00 no
Si6 C16 H16A 109.00 no
Si6 C16 H16B 110.00 no
Si6 C16 H16C 109.00 no
H16A C16 H16B 109.00 no
H16A C16 H16C 109.00 no
H16B C16 H16C 109.00 no
C18 C19 H19 119.00 no
C20 C19 H19 119.00 no
C19 C20 H20 120.00 no
C21 C20 H20 120.00 no
C20 C21 H21 119.00 no
C22 C21 H21 119.00 no
C18 C23 H23 108.00 no
C24 C23 H23 108.00 no
C25 C23 H23 108.00 no
C23 C24 H24A 109.00 no
C23 C24 H24B 109.00 no
C23 C24 H24C 109.00 no
H24A C24 H24B 109.00 no
H24A C24 H24C 110.00 no
H24B C24 H24C 110.00 no
C23 C25 H25A 110.00 no
C23 C25 H25B 109.00 no
C23 C25 H25C 109.00 no
H25A C25 H25B 109.00 no
H25A C25 H25C 109.00 no
H25B C25 H25C 109.00 no
C22 C26 H26 108.00 no
C27 C26 H26 108.00 no
C28 C26 H26 108.00 no
C26 C27 H27A 109.00 no
C26 C27 H27B 109.00 no
C26 C27 H27C 109.00 no
H27A C27 H27B 110.00 no
H27A C27 H27C 109.00 no
H27B C27 H27C 110.00 no
C26 C28 H28A 109.00 no
C26 C28 H28B 109.00 no
C26 C28 H28C 109.00 no
H28A C28 H28B 109.00 no
H28A C28 H28C 110.00 no
H28B C28 H28C 109.00 no

loop_
_geom_bond_atom_site_label_1
_geom_bond_atom_site_label_2
_geom_bond_distance
_geom_bond_publ_flag
Si1 N1 1.7265(10) yes
Si1 C1 1.8281(13) yes
Si1 C2 1.8360(13) yes
Si1 C3 1.8632(12) yes
Si2 Si3 2.3513(5) yes
Si2 Si4 2.3403(4) yes
Si2 Si5 2.3397(5) yes
Si2 C4 1.9080(12) yes
Si3 C5 1.8746(14) yes
Si3 C6 1.8737(14) yes
Si3 C7 1.8787(15) yes
Si4 C11 1.8690(15) yes
Si4 C12 1.8740(16) yes
Si4 C13 1.8696(15) yes
Si5 C8 1.8660(15) yes
Si5 C9 1.8710(17) yes
Si5 C10 1.8737(14) yes
Si6 N1 1.7519(10) yes
Si6 C14 1.8667(12) yes
Si6 C15 1.8579(14) yes
Si6 C16 1.8639(12) yes
N1 C17 1.4523(14) yes
C1 C2 1.5844(19) no
C3 C4 1.5388(17) no
C17 C18 1.4093(16) no
C17 C22 1.4060(16) no
C18 C19 1.3958(17) no
C18 C23 1.5215(17) no
C19 C20 1.3820(17) no
C20 C21 1.3808(17) no
C21 C22 1.3972(17) no
C22 C26 1.5213(17) no
C23 C24 1.5297(19) no
C23 C25 1.5297(18) no
C26 C27 1.5304(18) no
C26 C28 1.5314(18) no
C1 H1A 0.9900 no
C1 H1B 0.9900 no
C2 H2A 0.9900 no
C2 H2B 0.9900 no
C3 H3A 0.9900 no
C3 H3B 0.9900 no
C4 H4A 0.9900 no
C4 H4B 0.9900 no
C5 H5A 0.9800 no
C5 H5B 0.9800 no
C5 H5C 0.9800 no
C6 H6A 0.9800 no
C6 H6B 0.9800 no
C6 H6C 0.9800 no
C7 H7A 0.9800 no
C7 H7B 0.9800 no
C7 H7C 0.9800 no
C8 H8A 0.9800 no
C8 H8B 0.9800 no
C8 H8C 0.9800 no
C9 H9A 0.9800 no
C9 H9B 0.9800 no
C9 H9C 0.9800 no
C10 H10A 0.9800 no
C10 H10B 0.9800 no
C10 H10C 0.9800 no
C11 H11A 0.9800 no
C11 H11B 0.9800 no
C11 H11C 0.9800 no
C12 H12A 0.9800 no
C12 H12B 0.9800 no
C12 H12C 0.9800 no
C13 H13A 0.9800 no
C13 H13B 0.9800 no
C13 H13C 0.9800 no
C14 H14A 0.9800 no
C14 H14B 0.9800 no
C14 H14C 0.9800 no
C15 H15A 0.9800 no
C15 H15B 0.9800 no
C15 H15C 0.9800 no
C16 H16A 0.9800 no
C16 H16B 0.9800 no
C16 H16C 0.9800 no
C19 H19 0.9500 no
C20 H20 0.9500 no
C21 H21 0.9500 no
C23 H23 1.0000 no
C24 H24A 0.9800 no
C24 H24B 0.9800 no
C24 H24C 0.9800 no
C25 H25A 0.9800 no
C25 H25B 0.9800 no
C25 H25C 0.9800 no
C26 H26 1.0000 no
C27 H27A 0.9800 no
C27 H27B 0.9800 no
C27 H27C 0.9800 no
C28 H28A 0.9800 no
C28 H28B 0.9800 no
C28 H28C 0.9800 no

loop_
_geom_torsion_atom_site_label_1
_geom_torsion_atom_site_label_2
_geom_torsion_atom_site_label_3
_geom_torsion_atom_site_label_4
_geom_torsion
_geom_torsion_publ_flag
C1 Si1 N1 Si6 10.32(10) no
C1 Si1 N1 C17 -177.30(8) no
C2 Si1 N1 Si6 -50.94(9) no
C2 Si1 N1 C17 121.44(8) no
C3 Si1 N1 Si6 159.60(6) no
C3 Si1 N1 C17 -28.02(9) no
N1 Si1 C1 C2 -109.03(8) no
C3 Si1 C1 C2 103.45(8) no
N1 Si1 C2 C1 105.79(8) no
C3 Si1 C2 C1 -106.07(8) no
N1 Si1 C3 C4 155.49(8) no
C1 Si1 C3 C4 -54.39(11) no
C2 Si1 C3 C4 4.23(11) no
Si4 Si2 Si3 C5 44.44(5) no
Si4 Si2 Si3 C6 165.16(5) no
Si4 Si2 Si3 C7 -75.56(5) no
Si5 Si2 Si3 C5 164.64(5) no
Si5 Si2 Si3 C6 -74.65(5) no
Si5 Si2 Si3 C7 44.63(5) no
C4 Si2 Si3 C5 -79.13(6) no
C4 Si2 Si3 C6 41.59(6) no
C4 Si2 Si3 C7 160.87(6) no
Si3 Si2 Si4 C11 49.02(6) no
Si3 Si2 Si4 C12 -72.64(6) no
Si3 Si2 Si4 C13 167.74(5) no
Si5 Si2 Si4 C11 -72.99(6) no
Si5 Si2 Si4 C12 165.34(6) no
Si5 Si2 Si4 C13 45.72(5) no
C4 Si2 Si4 C11 173.25(7) no
C4 Si2 Si4 C12 51.59(7) no
C4 Si2 Si4 C13 -68.03(7) no
Si3 Si2 Si5 C8 38.32(5) no
Si3 Si2 Si5 C9 -82.49(6) no
Si3 Si2 Si5 C10 156.60(5) no
Si4 Si2 Si5 C8 160.80(5) no
Si4 Si2 Si5 C9 39.98(6) no
Si4 Si2 Si5 C10 -80.92(5) no
C4 Si2 Si5 C8 -81.90(6) no
C4 Si2 Si5 C9 157.29(7) no
C4 Si2 Si5 C10 36.38(6) no
Si3 Si2 C4 C3 51.02(9) no
Si4 Si2 C4 C3 -73.39(9) no
Si5 Si2 C4 C3 170.96(7) no
C14 Si6 N1 Si1 50.45(8) no
C14 Si6 N1 C17 -121.53(8) no
C15 Si6 N1 Si1 169.63(7) no
C15 Si6 N1 C17 -2.35(9) no
C16 Si6 N1 Si1 -69.20(8) no
C16 Si6 N1 C17 118.82(8) no
Si1 N1 C17 C18 101.28(11) no
Si1 N1 C17 C22 -76.16(12) no
Si6 N1 C17 C18 -85.88(12) no
Si6 N1 C17 C22 96.68(11) no
Si1 C3 C4 Si2 177.74(6) no
N1 C17 C18 C19 -175.84(11) no
N1 C17 C18 C23 3.10(17) no
C22 C17 C18 C19 1.58(18) no
C22 C17 C18 C23 -179.47(11) no
N1 C17 C22 C21 175.55(11) no
N1 C17 C22 C26 -3.90(17) no
C18 C17 C22 C21 -1.88(18) no
C18 C17 C22 C26 178.67(11) no
C17 C18 C19 C20 -0.23(19) no
C23 C18 C19 C20 -179.22(12) no
C17 C18 C23 C24 124.93(12) no
C17 C18 C23 C25 -112.24(13) no
C19 C18 C23 C24 -56.13(15) no
C19 C18 C23 C25 66.71(15) no
C18 C19 C20 C21 -0.8(2) no
C19 C20 C21 C22 0.5(2) no
C20 C21 C22 C17 0.84(19) no
C20 C21 C22 C26 -179.70(12) no
C17 C22 C26 C27 -123.95(12) no
C17 C22 C26 C28 112.65(13) no
C21 C22 C26 C27 56.61(15) no
C21 C22 C26 C28 -66.79(14) no
